data_7100805
loop_
_publ_author_name
'M. Nissinen'
'A. Ahman'

_publ_section_title
;
Pyrogallarenes as alkali metal receptors:
The role of cation-pi interactions for complexation
;
_journal_name_full 'Chemical Communications'
_journal_paper_doi 10.1039/b515143k
_journal_year 2006
_chemical_formula_moiety '(C32 H32 O12), Rb, 2.5(C H4 O), Cl, 0.5(O)'
_chemical_formula_sum 'C34.5 H42 Cl O15 Rb'
_chemical_formula_weight 817.60
_space_group_IT_number 14
_symmetry_cell_setting monoclinic
_symmetry_space_group_name_Hall '-P 2yn'
_symmetry_space_group_name_H-M 'P 1 21/n 1'
_cell_angle_alpha 90.00
_cell_angle_beta 94.206(2)
_cell_angle_gamma 90.00
_cell_formula_units_Z 4
_cell_length_a 9.2378(2)
_cell_length_b 22.9315(5)
_cell_length_c 17.3511(3)
_cell_measurement_temperature 173.0(1)
_cell_volume 3665.70(13)
_diffrn_ambient_temperature 173.0(1)
_exptl_crystal_density_diffrn 1.481
_cod_original_sg_symbol_H-M 'P 21/n'
_cod_original_formula_sum 'C34.50 H42 Cl O15 Rb'
_cod_database_code 7100805

loop_
_symmetry_equiv_pos_as_xyz
'x, y, z'
'-x+1/2, y+1/2, -z+1/2'
'-x, -y, -z'
'x-1/2, -y-1/2, z-1/2'

loop_
_atom_site_label
_atom_site_type_symbol
_atom_site_fract_x
_atom_site_fract_y
_atom_site_fract_z
_atom_site_U_iso_or_equiv
_atom_site_adp_type
_atom_site_occupancy
_atom_site_symmetry_multiplicity
_atom_site_calc_flag
_atom_site_refinement_flags
_atom_site_disorder_assembly
_atom_site_disorder_group
C1 C 1.1852(5) 0.1350(2) 0.3758(3) 0.0200(12) Uani 1 1 d . . .
C2 C 1.1603(6) 0.1075(2) 0.4458(3) 0.0205(12) Uani 1 1 d . . .
H2 H 1.1418 0.0668 0.4455 0.025 Uiso 1 1 calc R . .
C3 C 1.1612(5) 0.1373(2) 0.5157(3) 0.0196(11) Uani 1 1 d . . .
C4 C 1.1837(6) 0.1975(2) 0.5143(3) 0.0234(12) Uani 1 1 d . . .
C5 C 1.2124(6) 0.2252(2) 0.4470(3) 0.0240(12) Uani 1 1 d . . .
C6 C 1.2161(6) 0.1944(2) 0.3786(3) 0.0227(12) Uani 1 1 d . . .
C7 C 1.1395(6) 0.1075(2) 0.5923(3) 0.0222(12) Uani 1 1 d . . .
H7 H 1.2177 0.1217 0.6305 0.027 Uiso 1 1 calc R . .
C8 C 0.9953(5) 0.1225(2) 0.6237(3) 0.0183(11) Uani 1 1 d . . .
C9 C 0.8658(6) 0.1222(2) 0.5769(3) 0.0221(12) Uani 1 1 d . . .
H9 H 0.8706 0.1166 0.5228 0.027 Uiso 1 1 calc R . .
C10 C 0.7305(6) 0.1295(2) 0.6052(3) 0.0210(12) Uani 1 1 d . . .
C11 C 0.7243(6) 0.1370(2) 0.6840(3) 0.0221(12) Uani 1 1 d . . .
C12 C 0.8517(6) 0.1409(2) 0.7323(3) 0.0227(12) Uani 1 1 d . . .
C13 C 0.9856(6) 0.1326(2) 0.7026(3) 0.0208(12) Uani 1 1 d . . .
C14 C 0.5902(6) 0.1248(2) 0.5534(3) 0.0234(12) Uani 1 1 d . . .
H14 H 0.5138 0.1465 0.5796 0.028 Uiso 1 1 calc R . .
C15 C 0.6023(6) 0.1532(2) 0.4747(3) 0.0217(12) Uani 1 1 d . . .
C16 C 0.6112(5) 0.1227(2) 0.4058(3) 0.0195(11) Uani 1 1 d . . .
H16 H 0.6154 0.0813 0.4078 0.023 Uiso 1 1 calc R . .
C17 C 0.6141(5) 0.1499(2) 0.3344(3) 0.0204(12) Uani 1 1 d . . .
C18 C 0.6039(6) 0.2107(2) 0.3330(3) 0.0248(13) Uani 1 1 d . . .
C19 C 0.5962(7) 0.2424(2) 0.4011(3) 0.0298(14) Uani 1 1 d . . .
C20 C 0.5992(6) 0.2135(2) 0.4712(3) 0.0262(13) Uani 1 1 d . . .
C21 C 0.6270(6) 0.1178(2) 0.2583(3) 0.0227(12) Uani 1 1 d . . .
H21 H 0.5559 0.1362 0.2193 0.027 Uiso 1 1 calc R . .
C22 C 0.7778(6) 0.1255(2) 0.2288(3) 0.0205(12) Uani 1 1 d . . .
C23 C 0.9050(6) 0.1168(2) 0.2754(3) 0.0226(12) Uani 1 1 d . . .
H23 H 0.8972 0.1098 0.3289 0.027 Uiso 1 1 calc R . .
C24 C 1.0432(6) 0.1178(2) 0.2482(3) 0.0194(11) Uani 1 1 d . . .
C25 C 1.0529(6) 0.1289(2) 0.1694(3) 0.0223(12) Uani 1 1 d . . .
C26 C 0.9281(6) 0.1398(2) 0.1218(3) 0.0235(12) Uani 1 1 d . . .
C27 C 0.7921(6) 0.1373(2) 0.1510(3) 0.0224(12) Uani 1 1 d . . .
C28 C 1.1806(6) 0.1026(2) 0.2987(3) 0.0217(12) Uani 1 1 d . . .
H28 H 1.2654 0.1162 0.2709 0.026 Uiso 1 1 calc R . .
C29 C 1.1505(6) 0.0405(3) 0.5899(3) 0.0310(14) Uani 1 1 d . . .
H29A H 1.0714 0.0249 0.5553 0.047 Uiso 1 1 calc R . .
H29B H 1.1433 0.0248 0.6420 0.047 Uiso 1 1 calc R . .
H29C H 1.2439 0.0293 0.5710 0.047 Uiso 1 1 calc R . .
C30 C 0.5429(6) 0.0616(2) 0.5480(3) 0.0299(14) Uani 1 1 d . . .
H30A H 0.6200 0.0382 0.5275 0.045 Uiso 1 1 calc R . .
H30B H 0.4544 0.0584 0.5135 0.045 Uiso 1 1 calc R . .
H30C H 0.5237 0.0473 0.5995 0.045 Uiso 1 1 calc R . .
C31 C 0.5904(6) 0.0532(3) 0.2609(3) 0.0305(14) Uani 1 1 d . . .
H31A H 0.6613 0.0333 0.2966 0.046 Uiso 1 1 calc R . .
H31B H 0.5936 0.0364 0.2091 0.046 Uiso 1 1 calc R . .
H31C H 0.4929 0.0482 0.2787 0.046 Uiso 1 1 calc R . .
C32 C 1.1933(6) 0.0364(2) 0.3073(3) 0.0301(13) Uani 1 1 d . . .
H32A H 1.2017 0.0187 0.2564 0.045 Uiso 1 1 calc R . .
H32B H 1.1068 0.0212 0.3299 0.045 Uiso 1 1 calc R . .
H32C H 1.2797 0.0269 0.3412 0.045 Uiso 1 1 calc R . .
O4 O 1.1766(5) 0.22818(17) 0.5821(2) 0.0316(9) Uani 1 1 d . . .
H4 H 1.1879 0.2639 0.5735 0.047 Uiso 1 1 calc R . .
O5 O 1.2408(5) 0.28479(16) 0.4490(2) 0.0305(9) Uani 1 1 d . . .
H5 H 1.1712 0.3028 0.4260 0.046 Uiso 1 1 calc R . .
O6 O 1.2469(4) 0.22265(17) 0.3107(2) 0.0325(10) Uani 1 1 d . . .
H6 H 1.2709 0.2573 0.3207 0.049 Uiso 1 1 calc R . .
O11 O 0.5906(4) 0.14118(19) 0.7136(2) 0.0323(10) Uani 1 1 d . . .
H11 H 0.6016 0.1453 0.7618 0.048 Uiso 1 1 calc R . .
O12 O 0.8363(4) 0.15322(18) 0.8091(2) 0.0297(9) Uani 1 1 d . . .
H12 H 0.9184 0.1590 0.8319 0.045 Uiso 1 1 calc R . .
O13 O 1.1103(4) 0.13717(17) 0.7508(2) 0.0273(9) Uani 1 1 d . . .
H13 H 1.1109 0.1110 0.7847 0.041 Uiso 1 1 calc R . .
O18 O 0.5982(4) 0.23871(17) 0.2628(2) 0.0306(9) Uani 1 1 d . . .
H18 H 0.6105 0.2747 0.2699 0.046 Uiso 1 1 calc R . .
O19 O 0.5791(5) 0.30233(17) 0.3978(2) 0.0429(12) Uani 1 1 d . . .
H19 H 0.6568 0.3178 0.3859 0.064 Uiso 1 1 calc R . .
O20 O 0.5955(5) 0.24468(17) 0.5397(2) 0.0405(11) Uani 1 1 d . . .
H20 H 0.5734 0.2795 0.5298 0.061 Uiso 1 1 calc R . .
O25 O 1.1887(4) 0.12992(17) 0.1409(2) 0.0292(9) Uani 1 1 d . . .
H25 H 1.1802 0.1258 0.0927 0.044 Uiso 1 1 calc R . .
O26 O 0.9475(4) 0.15115(19) 0.0446(2) 0.0299(9) Uani 1 1 d . . .
H26 H 0.8712 0.1657 0.0234 0.09(3) Uiso 1 1 calc R . .
O27 O 0.6709(4) 0.14957(17) 0.1007(2) 0.0276(9) Uani 1 1 d D . .
H27 H 0.6546 0.1214 0.0704 0.041 Uiso 1 1 calc RD . .
C50 C 0.9270(9) 0.2777(4) 0.3207(5) 0.041(2) Uani 0.75 1 d P A 1
H50C H 0.9531 0.2730 0.2673 0.062 Uiso 0.75 1 calc PR A 1
H50D H 0.8240 0.2880 0.3208 0.062 Uiso 0.75 1 calc PR A 1
H50E H 0.9448 0.2411 0.3489 0.062 Uiso 0.75 1 calc PR A 1
O50 O 1.0158(5) 0.3245(2) 0.3586(2) 0.0211(11) Uani 0.75 1 d P A 1
H50B H 0.9615 0.3484 0.3792 0.032 Uiso 0.75 1 calc PR A 1
O50B O 0.9075(18) 0.2612(7) 0.2274(10) 0.041(3) Uani 0.25 1 d P B 2
C52 C 0.6723(12) 0.0415(5) -0.0629(6) 0.063(3) Uiso 0.75 1 d P . .
H52A H 0.6945 0.0033 -0.0398 0.094 Uiso 0.25 1 calc PR C 1
H52B H 0.7218 0.0456 -0.1106 0.094 Uiso 0.25 1 calc PR C 1
H52C H 0.5672 0.0451 -0.0746 0.094 Uiso 0.25 1 calc PR C 1
H52D H 0.6868 0.0014 -0.0447 0.094 Uiso 0.50 1 d PR C 2
H52E H 0.5725 0.0462 -0.0854 0.094 Uiso 0.50 1 d PR C 2
H52F H 0.7403 0.0502 -0.1021 0.094 Uiso 0.50 1 d PR C 2
O52 O 0.709(2) 0.0758(8) -0.0223(12) 0.053(5) Uiso 0.25 1 d P D 1
H52G H 0.7903 0.0666 -0.0006 0.079 Uiso 0.25 1 calc PRD D 1
O52B O 0.6226(11) 0.0577(4) 0.0080(5) 0.045(2) Uiso 0.50 1 d P D 2
H52H H 0.5507 0.0371 0.0172 0.067 Uiso 0.50 1 calc PR D 2
C53 C 1.112(2) 0.0111(8) 0.8670(11) 0.043(5) Uiso 0.40 1 d P E 1
H53A H 1.0854 -0.0106 0.8193 0.064 Uiso 0.25 1 calc PR E 1
H53B H 1.0240 0.0202 0.8930 0.064 Uiso 0.25 1 calc PR E 1
H53C H 1.1773 -0.0126 0.9011 0.064 Uiso 0.25 1 calc PR E 1
H53D H 1.0875 0.0122 0.9210 0.064 Uiso 0.15 1 d PR E 2
H53E H 1.0229 0.0065 0.8332 0.064 Uiso 0.15 1 d PR E 2
H53F H 1.1770 -0.0218 0.8594 0.064 Uiso 0.15 1 d PR E 2
O53A O 1.173(2) 0.0563(8) 0.8512(12) 0.050(5) Uiso 0.25 1 d P E 1
H53G H 1.2395 0.0489 0.8224 0.075 Uiso 0.25 1 calc PR E 1
O53B O 1.254(3) 0.0269(13) 0.8926(18) 0.043(7) Uiso 0.15 1 d P F 2
H53H H 1.2734 0.0602 0.9106 0.065 Uiso 0.15 1 calc PR F 2
C53B C 1.0540(19) 0.0179(8) 0.8788(11) 0.085(6) Uiso 0.60 1 d PD F 2
H53I H 1.0234 0.0203 0.8236 0.128 Uiso 0.40 1 calc PR F 1
H53J H 1.0065 0.0489 0.9066 0.128 Uiso 0.40 1 calc PR F 1
H53K H 1.0265 -0.0201 0.8988 0.128 Uiso 0.40 1 calc PR F 1
H53L H 1.0247 0.0172 0.8233 0.128 Uiso 0.20 1 d PR F 2
H53M H 1.0260 -0.0188 0.9024 0.128 Uiso 0.20 1 d PR F 2
H53N H 1.0058 0.0505 0.9031 0.128 Uiso 0.20 1 d PR F 2
O53C O 1.0884(13) 0.0691(5) 0.8741(6) 0.038(3) Uiso 0.40 1 d P G 1
H53O H 1.1078 0.0808 0.9196 0.057 Uiso 0.40 1 calc PR G 1
O53D O 0.996(3) 0.0715(9) 0.9085(14) 0.057(7) Uiso 0.20 1 d PD H 2
H53P H 0.9268 0.0814 0.8772 0.086 Uiso 0.20 1 calc PR H 2
O54 O 1.3443(18) 0.0813(7) 0.7500(10) 0.041(3) Uani 0.25 1 d P . .
Rb1 Rb 0.88099(7) 0.26775(3) 0.63197(3) 0.03412(18) Uani 1 1 d . . .
Cl1 Cl 0.82135(19) 0.37012(9) 0.48431(9) 0.0532(5) Uani 1 1 d . . .

loop_
_atom_site_aniso_label
_atom_site_aniso_U_11
_atom_site_aniso_U_22
_atom_site_aniso_U_33
_atom_site_aniso_U_23
_atom_site_aniso_U_13
_atom_site_aniso_U_12
C1 0.012(3) 0.030(3) 0.018(3) -0.005(2) 0.002(2) 0.000(2)
C2 0.017(3) 0.026(3) 0.018(3) 0.000(2) 0.000(2) 0.001(2)
C3 0.012(3) 0.029(3) 0.018(3) 0.000(2) 0.003(2) 0.002(2)
C4 0.024(3) 0.031(3) 0.015(3) -0.001(2) 0.000(2) -0.007(2)
C5 0.022(3) 0.026(3) 0.023(3) 0.001(2) -0.001(2) -0.010(2)
C6 0.017(3) 0.033(3) 0.018(3) 0.004(2) 0.001(2) -0.002(2)
C7 0.022(3) 0.031(3) 0.014(3) 0.000(2) 0.002(2) 0.001(2)
C8 0.016(3) 0.022(3) 0.017(3) -0.001(2) 0.004(2) -0.003(2)
C9 0.032(3) 0.024(3) 0.011(2) 0.000(2) 0.003(2) -0.001(2)
C10 0.022(3) 0.024(3) 0.017(3) 0.003(2) -0.002(2) -0.002(2)
C11 0.021(3) 0.029(3) 0.017(3) 0.002(2) 0.005(2) 0.005(2)
C12 0.030(3) 0.026(3) 0.012(3) -0.005(2) 0.006(2) 0.002(2)
C13 0.022(3) 0.021(3) 0.019(3) 0.004(2) -0.002(2) -0.001(2)
C14 0.020(3) 0.035(3) 0.015(3) 0.002(2) 0.002(2) 0.006(2)
C15 0.019(3) 0.025(3) 0.021(3) 0.002(2) -0.001(2) 0.002(2)
C16 0.016(3) 0.021(3) 0.021(3) 0.003(2) 0.003(2) 0.003(2)
C17 0.011(3) 0.028(3) 0.022(3) -0.003(2) 0.000(2) 0.001(2)
C18 0.021(3) 0.036(3) 0.017(3) 0.005(2) -0.001(2) -0.002(2)
C19 0.039(4) 0.021(3) 0.027(3) 0.004(2) -0.010(3) 0.002(3)
C20 0.031(3) 0.028(3) 0.018(3) -0.004(2) -0.009(2) 0.006(3)
C21 0.017(3) 0.031(3) 0.020(3) 0.001(2) 0.002(2) 0.000(2)
C22 0.021(3) 0.023(3) 0.018(3) 0.000(2) 0.001(2) 0.006(2)
C23 0.025(3) 0.030(3) 0.014(3) -0.001(2) 0.004(2) -0.002(2)
C24 0.022(3) 0.021(3) 0.015(3) 0.000(2) -0.001(2) 0.002(2)
C25 0.021(3) 0.023(3) 0.023(3) -0.001(2) 0.002(2) 0.001(2)
C26 0.028(3) 0.027(3) 0.016(3) 0.001(2) 0.002(2) -0.002(2)
C27 0.022(3) 0.022(3) 0.022(3) 0.002(2) -0.005(2) 0.001(2)
C28 0.018(3) 0.032(3) 0.015(3) 0.003(2) 0.004(2) 0.002(2)
C29 0.029(3) 0.039(3) 0.027(3) 0.007(3) 0.011(3) 0.005(3)
C30 0.028(3) 0.033(3) 0.029(3) 0.005(3) 0.001(3) -0.007(3)
C31 0.025(3) 0.038(3) 0.029(3) -0.007(3) 0.001(3) -0.003(3)
C32 0.031(3) 0.032(3) 0.027(3) 0.001(3) 0.002(3) 0.007(3)
O4 0.041(2) 0.033(2) 0.021(2) -0.0055(18) 0.0029(18) -0.008(2)
O5 0.040(3) 0.030(2) 0.021(2) 0.0015(17) 0.0003(18) -0.0084(19)
O6 0.046(3) 0.033(2) 0.019(2) 0.0035(17) 0.0099(18) -0.010(2)
O11 0.026(2) 0.054(3) 0.017(2) -0.0030(19) 0.0033(17) 0.001(2)
O12 0.027(2) 0.049(3) 0.0131(18) -0.0040(18) 0.0000(16) 0.002(2)
O13 0.026(2) 0.038(2) 0.017(2) 0.0023(17) -0.0043(17) -0.0010(18)
O18 0.044(3) 0.027(2) 0.021(2) 0.0049(17) -0.0039(18) -0.0045(19)
O19 0.069(3) 0.026(2) 0.032(2) 0.0082(19) -0.008(2) -0.002(2)
O20 0.071(3) 0.027(2) 0.022(2) -0.0044(17) -0.005(2) 0.010(2)
O25 0.022(2) 0.050(3) 0.0158(19) 0.0002(18) 0.0052(16) -0.0027(18)
O26 0.029(2) 0.046(3) 0.0154(19) 0.0037(18) 0.0039(17) -0.001(2)
O27 0.026(2) 0.037(2) 0.0190(19) 0.0008(17) -0.0038(17) 0.0036(18)
C50 0.024(4) 0.049(6) 0.051(5) 0.009(4) 0.007(4) 0.004(4)
O50 0.015(2) 0.038(3) 0.011(2) 0.005(2) 0.003(2) -0.007(2)
O50B 0.033(7) 0.027(6) 0.058(8) 0.004(6) -0.019(6) -0.009(5)
O54 0.033(7) 0.027(6) 0.058(8) 0.004(6) -0.019(6) -0.009(5)
Rb1 0.0339(3) 0.0312(3) 0.0360(3) 0.0020(3) -0.0063(2) 0.0020(3)
Cl1 0.0409(10) 0.0919(14) 0.0270(8) 0.0006(9) 0.0042(7) -0.0182(10)

loop_
_geom_bond_atom_site_label_1
_geom_bond_atom_site_label_2
_geom_bond_distance
_geom_bond_site_symmetry_2
_geom_bond_publ_flag
C1 C6 1.392(8) . ?
C1 C2 1.402(7) . ?
C1 C28 1.527(7) . ?
C2 C3 1.391(7) . ?
C3 C4 1.396(8) . ?
C3 C7 1.521(7) . ?
C4 O4 1.376(6) . ?
C4 C5 1.373(7) . ?
C5 C6 1.384(7) . ?
C5 O5 1.391(6) . ?
C6 O6 1.392(6) . ?
C7 C8 1.516(7) . ?
C7 C29 1.539(8) . ?
C8 C9 1.396(7) . ?
C8 C13 1.398(7) . ?
C8 Rb1 3.500(5) . ?
C9 C10 1.387(7) . ?
C9 Rb1 3.473(5) . ?
C10 C11 1.382(7) . ?
C10 C14 1.526(7) . ?
C10 Rb1 3.478(5) . ?
C11 O11 1.375(6) . ?
C11 C12 1.397(8) . ?
C11 Rb1 3.477(5) . ?
C12 O12 1.380(6) . ?
C12 C13 1.387(7) . ?
C12 Rb1 3.411(5) . ?
C13 O13 1.376(6) . ?
C13 Rb1 3.445(5) . ?
C14 C30 1.513(8) . ?
C14 C15 1.526(7) . ?
C15 C20 1.384(8) . ?
C15 C16 1.392(7) . ?
C16 C17 1.389(7) . ?
C17 C18 1.396(8) . ?
C17 C21 1.525(7) . ?
C18 O18 1.375(6) . ?
C18 C19 1.393(8) . ?
C19 C20 1.383(8) . ?
C19 O19 1.385(7) . ?
C20 O20 1.389(6) . ?
C21 C31 1.522(8) . ?
C21 C22 1.529(7) . ?
C22 C27 1.392(7) . ?
C22 C23 1.391(7) . ?
C23 C24 1.393(7) . ?
C24 C25 1.400(7) . ?
C24 C28 1.529(7) . ?
C25 O25 1.383(6) . ?
C25 C26 1.390(8) . ?
C26 O26 1.391(6) . ?
C26 C27 1.389(8) . ?
C27 O27 1.397(6) . ?
C28 C32 1.530(8) . ?
O6 Rb1 3.430(4) 4_665 ?
O18 Rb1 2.921(4) 4_565 ?
O25 Rb1 2.954(4) 4_665 ?
O27 Rb1 3.357(4) 4_565 ?
C50 O50 1.476(10) . ?
C52 O52 1.09(2) . ?
C52 O52B 1.394(13) . ?
C53 O53A 1.22(2) . ?
O53B C53B 1.86(3) . ?
Rb1 O18 2.921(4) 4_666 ?
Rb1 O25 2.954(4) 4_566 ?
Rb1 O27 3.357(4) 4_666 ?
Rb1 O6 3.430(4) 4_566 ?
Rb1 Cl1 3.4887(19) . ?
